data_4328576
loop_
_publ_author_name
'Geng Bang Jin'
'S. Skanthakumar'
'L. Soderholm'

_publ_contact_author_address
;
       Chemical Sciences and Engineering Division
       Argonne National Laboratory
       Argonne, IL 60439, USA
;
_publ_contact_author_email gjin@anl.gov
_publ_contact_author_fax '+1 630 252 4225'
_publ_contact_author_name 'Geng Bang Jin'
_publ_contact_author_phone '+1 630 252 3658'
_publ_section_title
;
 Three New Sodium Neptunyl(V) Selenate Hydrates: Structures, Raman
 Spectroscopy, and Magnetism
;
_journal_name_full 'Inorganic Chemistry'
_journal_page_first 3220
_journal_page_last 3230
_journal_paper_doi 10.1021/ic202703j
_journal_volume 51
_journal_year 2012
_chemical_formula_moiety 'Na3 (Np O2) (Se O4)2 (H2 O)2'
_chemical_formula_sum 'H4 Na3 Np O12 Se2'
_chemical_formula_weight 659.92
_chemical_name_common 'Trisodium dioxoneptunium(V) bis(selenate) dihydrate'
_chemical_name_systematic
; 
 ? 
;
_space_group_IT_number 11
_symmetry_cell_setting monoclinic
_symmetry_space_group_name_Hall '-P 2yb'
_symmetry_space_group_name_H-M 'P 1 21/m 1'
_atom_sites_solution_hydrogens difmap
_atom_sites_solution_primary direct
_atom_sites_solution_secondary difmap
_audit_creation_method SHELXL-97
_cell_angle_alpha 90.00
_cell_angle_beta 91.1590(10)
_cell_angle_gamma 90.00
_cell_formula_units_Z 2
_cell_length_a 7.8061(7)
_cell_length_b 7.1101(6)
_cell_length_c 11.0967(9)
_cell_measurement_reflns_used 5409
_cell_measurement_temperature 100(2)
_cell_measurement_theta_max 27.52
_cell_measurement_theta_min 4.27
_cell_volume 615.76(9)
_computing_cell_refinement 'Bruker APEX2'
_computing_data_collection 'Bruker APEX2'
_computing_data_reduction 'Bruker SAINT'
_computing_molecular_graphics 'CrystalMaker for Windows ver. 2.0.6 (2008)'
_computing_publication_material 'SHELXTL-97 (Sheldrick, 1997)'
_computing_structure_refinement 'SHELXL-97 (Sheldrick, 2008)'
_computing_structure_solution 'SHELXS-97 (Sheldrick, 2008)'
_diffrn_ambient_temperature 100(2)
_diffrn_measured_fraction_theta_full 0.995
_diffrn_measured_fraction_theta_max 0.995
_diffrn_measurement_device_type 'Bruker APEX-II CCD'
_diffrn_measurement_method '0.3 wide w/ exposures'
_diffrn_radiation_monochromator graphite
_diffrn_radiation_source 'fine-focus sealed tube'
_diffrn_radiation_type MoK\a
_diffrn_radiation_wavelength 0.71073
_diffrn_reflns_av_R_equivalents 0.0204
_diffrn_reflns_av_sigmaI/netI 0.0151
_diffrn_reflns_limit_h_max 10
_diffrn_reflns_limit_h_min -10
_diffrn_reflns_limit_k_max 9
_diffrn_reflns_limit_k_min -9
_diffrn_reflns_limit_l_max 14
_diffrn_reflns_limit_l_min -14
_diffrn_reflns_number 7615
_diffrn_reflns_theta_full 27.52
_diffrn_reflns_theta_max 27.52
_diffrn_reflns_theta_min 4.27
_diffrn_standards_number 0
_exptl_absorpt_coefficient_mu 14.506
_exptl_absorpt_correction_T_max 0.686
_exptl_absorpt_correction_T_min 0.366
_exptl_absorpt_correction_type multi-scan
_exptl_absorpt_process_details SADABS
_exptl_crystal_colour green
_exptl_crystal_density_diffrn 3.559
_exptl_crystal_description prism
_exptl_crystal_F_000 588
_exptl_crystal_size_max 0.090
_exptl_crystal_size_mid 0.060
_exptl_crystal_size_min 0.026
_refine_diff_density_max 3.790
_refine_diff_density_min -1.163
_refine_diff_density_rms 0.248
_refine_ls_extinction_coef 0.0017(3)
_refine_ls_extinction_expression Fc^*^=kFc[1+0.001xFc^2^\l^3^/sin(2\q)]^-1/4^
_refine_ls_extinction_method SHELXL
_refine_ls_goodness_of_fit_ref 1.249
_refine_ls_hydrogen_treatment mixed
_refine_ls_matrix_type full
_refine_ls_number_parameters 125
_refine_ls_number_reflns 1532
_refine_ls_number_restraints 3
_refine_ls_restrained_S_all 1.248
_refine_ls_R_factor_all 0.0287
_refine_ls_R_factor_gt 0.0282
_refine_ls_shift/su_max 0.000
_refine_ls_shift/su_mean 0.000
_refine_ls_structure_factor_coef Fsqd
_refine_ls_weighting_details 'calc w=1/[\s^2^(Fo^2^)+(0.0065P)^2^+14.8500P] where P=(Fo^2^+2Fc^2^)/3'
_refine_ls_weighting_scheme calc
_refine_ls_wR_factor_gt 0.0696
_refine_ls_wR_factor_ref 0.0698
_reflns_number_gt 1508
_reflns_number_total 1532
_reflns_threshold_expression >2sigma(I)
_cod_data_source_file ic202703j_si_001_1.cif
_cod_data_source_block compound(3)
_cod_database_code 4328576

loop_
_symmetry_equiv_pos_as_xyz
'x, y, z'
'-x, y+1/2, -z'
'-x, -y, -z'
'x, -y-1/2, z'

loop_
_atom_site_label
_atom_site_type_symbol
_atom_site_fract_x
_atom_site_fract_y
_atom_site_fract_z
_atom_site_U_iso_or_equiv
_atom_site_adp_type
_atom_site_occupancy
_atom_site_symmetry_multiplicity
_atom_site_calc_flag
_atom_site_refinement_flags
Na1 Na 0.5733(14) 0.9388(16) 0.4231(9) 0.020(3) Uiso 0.290(11) 1 d P
Na1A Na 0.6551(15) 0.0768(17) 0.4746(10) 0.007(3) Uiso 0.215(10) 1 d P
Na2 Na 0.9891(5) 0.2500 0.7187(3) 0.0151(8) Uani 1 2 d S
Na3 Na 0.0000 0.0000 0.0000 0.0176(9) Uani 1 2 d S
Np1 Np 0.36095(4) 0.2500 0.19013(3) 0.00482(13) Uani 1 2 d S
Se1 Se 0.08752(12) 0.2500 0.40443(8) 0.0118(2) Uani 1 2 d S
Se2 Se 0.63332(12) 0.2500 0.90581(8) 0.0073(2) Uani 1 2 d S
O1 O 0.1681(7) 0.0179(8) 0.8157(5) 0.0170(11) Uani 1 1 d D
O2 O 0.1739(6) 0.0678(8) 0.3349(4) 0.0142(10) Uani 1 1 d .
O3 O 0.5410(16) 0.0559(17) 0.8633(12) 0.013(2) Uani 0.50 1 d P
O3A O 0.5653(15) 0.0872(17) 0.8115(11) 0.009(2) Uani 0.50 1 d P
O4 O 0.5806(12) 0.1920(13) 0.0419(8) 0.012(2) Uani 0.50 1 d P
O5 O 0.1458(10) 0.2500 0.5460(7) 0.0239(19) Uani 1 2 d S
O6 O 0.1882(9) 0.2500 0.0752(7) 0.0146(15) Uani 1 2 d S
O7 O 0.5312(9) 0.2500 0.3040(6) 0.0127(14) Uani 1 2 d S
O8 O 0.8403(9) 0.2500 0.9004(6) 0.0131(14) Uani 1 2 d S
O9 O 0.8802(9) 0.2500 0.3840(6) 0.0166(15) Uani 1 2 d S
H1 H 0.165(11) -0.064(9) 0.762(6) 0.02(2) Uiso 1 1 d D
H2 H 0.265(5) 0.035(14) 0.843(7) 0.02(2) Uiso 1 1 d D

loop_
_atom_site_aniso_label
_atom_site_aniso_U_11
_atom_site_aniso_U_22
_atom_site_aniso_U_33
_atom_site_aniso_U_23
_atom_site_aniso_U_13
_atom_site_aniso_U_12
Na2 0.0097(18) 0.028(2) 0.0077(18) 0.000 -0.0009(14) 0.000
Na3 0.017(2) 0.016(2) 0.019(2) 0.0050(17) -0.0067(16) -0.0029(17)
Np1 0.00474(19) 0.00552(19) 0.00419(19) 0.000 -0.00033(11) 0.000
Se1 0.0084(4) 0.0196(5) 0.0076(4) 0.000 0.0025(3) 0.000
Se2 0.0077(4) 0.0052(4) 0.0091(4) 0.000 0.0034(3) 0.000
O1 0.012(2) 0.016(3) 0.023(3) -0.005(2) 0.000(2) 0.000(2)
O2 0.013(2) 0.015(2) 0.015(2) 0.002(2) 0.0055(18) 0.000(2)
O3 0.016(6) 0.004(5) 0.019(7) -0.002(5) 0.004(5) 0.001(4)
O3A 0.011(5) 0.006(5) 0.011(6) -0.001(5) -0.002(5) 0.000(4)
O4 0.013(4) 0.011(5) 0.012(4) 0.001(3) 0.006(3) -0.001(3)
O5 0.016(4) 0.047(5) 0.009(3) 0.000 0.004(3) 0.000
O6 0.009(3) 0.019(4) 0.015(3) 0.000 -0.001(3) 0.000
O7 0.014(3) 0.010(3) 0.013(3) 0.000 -0.005(3) 0.000
O8 0.007(3) 0.017(4) 0.016(3) 0.000 0.006(3) 0.000
O9 0.007(3) 0.030(4) 0.013(3) 0.000 -0.001(3) 0.000

loop_
_atom_type_symbol
_atom_type_description
_atom_type_scat_dispersion_real
_atom_type_scat_dispersion_imag
_atom_type_scat_source
O O 0.0106 0.0060 'International Tables Vol C Tables 4.2.6.8 and 6.1.1.4'
H H 0.0000 0.0000 'International Tables Vol C Tables 4.2.6.8 and 6.1.1.4'
Na Na 0.0362 0.0249 'International Tables Vol C Tables 4.2.6.8 and 6.1.1.4'
Se Se -0.0929 2.2259 'International Tables Vol C Tables 4.2.6.8 and 6.1.1.4'
Np Np -11.4937 4.1493 'International Tables Vol C Tables 4.2.6.8 and 6.1.1.4'

loop_
_geom_angle_atom_site_label_1
_geom_angle_atom_site_label_2
_geom_angle_atom_site_label_3
_geom_angle
_geom_angle_site_symmetry_1
_geom_angle_site_symmetry_3
Na1A Na1 Na1A 102.3(8) 1_565 3_666
Na1A Na1 Na1 68.0(8) 1_565 3_676
Na1A Na1 Na1 34.3(5) 3_666 3_676
Na1A Na1 O5 85.7(7) 1_565 3_666
Na1A Na1 O5 128.1(6) 3_666 3_666
Na1 Na1 O5 122.9(7) 3_676 3_666
Na1A Na1 O7 68.6(7) 1_565 1_565
Na1A Na1 O7 102.5(6) 3_666 1_565
Na1 Na1 O7 89.7(7) 3_676 1_565
O5 Na1 O7 127.4(5) 3_666 1_565
Na1A Na1 Na1 139.2(7) 1_565 4_575
Na1A Na1 Na1 87.0(4) 3_666 4_575
Na1 Na1 Na1 112.8(6) 3_676 4_575
O5 Na1 Na1 58.8(3) 3_666 4_575
O7 Na1 Na1 148.5(3) 1_565 4_575
Na1A Na1 O3A 129.5(9) 1_565 3_666
Na1A Na1 O3A 100.3(6) 3_666 3_666
Na1 Na1 O3A 122.5(7) 3_676 3_666
O5 Na1 O3A 113.5(5) 3_666 3_666
O7 Na1 O3A 62.7(4) 1_565 3_666
Na1 Na1 O3A 86.2(3) 4_575 3_666
Na1A Na1 Na1A 133.9(7) 1_565 2_656
Na1A Na1 Na1A 47.4(5) 3_666 2_656
Na1 Na1 Na1A 76.0(6) 3_676 2_656
O5 Na1 Na1A 90.7(4) 3_666 2_656
O7 Na1 Na1A 140.1(5) 1_565 2_656
Na1 Na1 Na1A 39.6(3) 4_575 2_656
O3A Na1 Na1A 93.8(4) 3_666 2_656
Na1A Na1 Se1 71.9(7) 1_565 3_666
Na1A Na1 Se1 108.6(5) 3_666 3_666
Na1 Na1 Se1 97.1(6) 3_676 3_666
O5 Na1 Se1 25.8(2) 3_666 3_666
O7 Na1 Se1 133.7(4) 1_565 3_666
Na1 Na1 Se1 67.47(19) 4_575 3_666
O3A Na1 Se1 139.0(4) 3_666 3_666
Na1A Na1 Se1 85.5(3) 2_656 3_666
Na1A Na1 Na1A 27.0(6) 1_565 4_575
Na1A Na1 Na1A 96.5(5) 3_666 4_575
Na1 Na1 Na1A 66.1(6) 3_676 4_575
O5 Na1 Na1A 109.4(4) 3_666 4_575
O7 Na1 Na1A 43.5(3) 1_565 4_575
Na1 Na1 Na1A 166.2(2) 4_575 4_575
O3A Na1 Na1A 106.2(4) 3_666 4_575
Na1A Na1 Na1A 142.0(4) 2_656 4_575
Se1 Na1 Na1A 98.8(3) 3_666 4_575
Na1A Na1 Np1 93.7(7) 1_565 1_565
Na1A Na1 Np1 92.0(5) 3_666 1_565
Na1 Na1 Np1 94.0(6) 3_676 1_565
O5 Na1 Np1 139.2(4) 3_666 1_565
O7 Na1 Np1 25.71(18) 1_565 1_565
Na1 Na1 Np1 126.03(17) 4_575 1_565
O3A Na1 Np1 40.9(3) 3_666 1_565
Na1A Na1 Np1 117.1(4) 2_656 1_565
Se1 Na1 Np1 156.7(3) 3_666 1_565
Na1A Na1 Np1 67.4(3) 4_575 1_565
Na1A Na1 Na1A 126.1(9) 1_565 4_565
Na1A Na1 Na1A 90.6(5) 3_666 4_565
Na1 Na1 Na1A 110.4(7) 3_676 4_565
O5 Na1 Na1A 48.2(3) 3_666 4_565
O7 Na1 Na1A 158.1(4) 1_565 4_565
Na1 Na1 Na1A 13.0(2) 4_575 4_565
O3A Na1 Na1A 97.9(4) 3_666 4_565
Na1A Na1 Na1A 44.6(4) 2_656 4_565
Se1 Na1 Na1A 54.5(2) 3_666 4_565
Na1A Na1 Na1A 153.1(5) 4_575 4_565
Np1 Na1 Na1A 138.5(4) 1_565 4_565
Na1 Na1A Na1 77.7(8) 1_545 3_666
Na1 Na1A O9 124.4(8) 1_545 .
Na1 Na1A O9 151.8(7) 3_666 .
Na1 Na1A O7 81.7(7) 1_545 .
Na1 Na1A O7 96.7(6) 3_666 .
O9 Na1A O7 72.3(4) . .
Na1 Na1A Na1A 139.2(7) 1_545 4_565
Na1 Na1A Na1A 93.0(4) 3_666 4_565
O9 Na1A Na1A 58.9(3) . 4_565
O7 Na1A Na1A 59.7(3) . 4_565
Na1 Na1A O2 106.9(8) 1_545 3_656
Na1 Na1A O2 88.2(5) 3_666 3_656
O9 Na1A O2 99.8(4) . 3_656
O7 Na1A O2 170.9(6) . 3_656
Na1A Na1A O2 112.5(3) 4_565 3_656
Na1 Na1A Na1A 50.0(6) 1_545 3_656
Na1 Na1A Na1A 27.7(4) 3_666 3_656
O9 Na1A Na1A 163.6(8) . 3_656
O7 Na1A Na1A 91.3(6) . 3_656
Na1A Na1A Na1A 113.6(5) 4_565 3_656
O2 Na1A Na1A 96.5(6) 3_656 3_656
Na1 Na1A O5 66.8(7) 1_545 3_656
Na1 Na1A O5 118.0(6) 3_666 3_656
O9 Na1A O5 88.8(4) . 3_656
O7 Na1A O5 124.4(5) . 3_656
Na1A Na1A O5 145.8(3) 4_565 3_656
O2 Na1A O5 58.6(3) 3_656 3_656
Na1A Na1A O5 100.4(6) 3_656 3_656
Na1 Na1A Se1 86.4(7) 1_545 3_656
Na1 Na1A Se1 104.6(5) 3_666 3_656
O9 Na1A Se1 95.0(4) . 3_656
O7 Na1A Se1 152.8(5) . 3_656
Na1A Na1A Se1 134.1(2) 4_565 3_656
O2 Na1A Se1 29.51(17) 3_656 3_656
Na1A Na1A Se1 99.7(6) 3_656 3_656
O5 Na1A Se1 29.12(19) 3_656 3_656
Na1 Na1A Na1 118.1(7) 1_545 2_646
Na1 Na1A Na1 53.3(5) 3_666 2_646
O9 Na1A Na1 98.5(4) . 2_646
O7 Na1A Na1 70.7(4) . 2_646
Na1A Na1A Na1 39.6(3) 4_565 2_646
O2 Na1A Na1 106.7(4) 3_656 2_646
Na1A Na1A Na1 75.9(5) 3_656 2_646
O5 Na1A Na1 164.8(5) 3_656 2_646
Se1 Na1A Na1 136.1(4) 3_656 2_646
Na1 Na1A Na1 125.3(9) 1_545 4_575
Na1 Na1A Na1 89.2(5) 3_666 4_575
O9 Na1A Na1 64.0(3) . 4_575
O7 Na1A Na1 47.0(3) . 4_575
Na1A Na1A Na1 13.8(2) 4_565 4_575
O2 Na1A Na1 125.8(4) 3_656 4_575
Na1A Na1A Na1 105.4(6) 3_656 4_575
O5 Na1A Na1 152.7(5) 3_656 4_575
Se1 Na1A Na1 147.8(4) 3_656 4_575
Na1 Na1A Na1 38.0(4) 2_646 4_575
Na1 Na1A Na1 27.8(6) 1_545 4_565
Na1 Na1A Na1 83.7(5) 3_666 4_565
O9 Na1A Na1 124.3(4) . 4_565
O7 Na1A Na1 108.1(4) . 4_565
Na1A Na1A Na1 167.0(2) 4_565 4_565
O2 Na1A Na1 80.0(3) 3_656 4_565
Na1A Na1A Na1 59.5(5) 3_656 4_565
O5 Na1A Na1 43.4(3) 3_656 4_565
Se1 Na1A Na1 58.8(3) 3_656 4_565
Na1 Na1A Na1 135.4(4) 2_646 4_565
Na1 Na1A Na1 153.1(5) 4_575 4_565
O5 Na2 O8 177.4(3) 1_655 .
O5 Na2 O1 93.4(2) 1_655 4_665
O8 Na2 O1 84.7(2) . 4_665
O5 Na2 O1 93.4(2) 1_655 1_655
O8 Na2 O1 84.7(2) . 1_655
O1 Na2 O1 86.7(3) 4_665 1_655
O5 Na2 O2 94.26(18) 1_655 3_656
O8 Na2 O2 87.07(17) . 3_656
O1 Na2 O2 163.1(2) 4_665 3_656
O1 Na2 O2 77.73(17) 1_655 3_656
O5 Na2 O2 94.26(18) 1_655 2_656
O8 Na2 O2 87.07(17) . 2_656
O1 Na2 O2 77.73(17) 4_665 2_656
O1 Na2 O2 163.1(2) 1_655 2_656
O2 Na2 O2 116.7(3) 3_656 2_656
O5 Na2 Se2 159.7(3) 1_655 .
O8 Na2 Se2 22.82(18) . .
O1 Na2 Se2 101.26(17) 4_665 .
O1 Na2 Se2 101.26(17) 1_655 .
O2 Na2 Se2 75.54(13) 3_656 .
O2 Na2 Se2 75.54(13) 2_656 .
O5 Na2 Na3 136.25(18) 1_655 2_656
O8 Na2 Na3 41.99(13) . 2_656
O1 Na2 Na3 42.90(14) 4_665 2_656
O1 Na2 Na3 86.97(17) 1_655 2_656
O2 Na2 Na3 128.21(16) 3_656 2_656
O2 Na2 Na3 77.06(12) 2_656 2_656
Se2 Na2 Na3 59.31(6) . 2_656
O5 Na2 Na3 136.25(18) 1_655 1_656
O8 Na2 Na3 41.99(13) . 1_656
O1 Na2 Na3 86.97(17) 4_665 1_656
O1 Na2 Na3 42.90(14) 1_655 1_656
O2 Na2 Na3 77.06(12) 3_656 1_656
O2 Na2 Na3 128.21(16) 2_656 1_656
Se2 Na2 Na3 59.31(6) . 1_656
Na3 Na2 Na3 59.32(6) 2_656 1_656
O5 Na2 Na1A 77.4(3) 1_655 .
O8 Na2 Na1A 105.0(3) . .
O1 Na2 Na1A 153.9(2) 4_665 .
O1 Na2 Na1A 117.8(2) 1_655 .
O2 Na2 Na1A 43.0(2) 3_656 .
O2 Na2 Na1A 78.7(2) 2_656 .
Se2 Na2 Na1A 83.40(19) . .
Na3 Na2 Na1A 139.4(2) 2_656 .
Na3 Na2 Na1A 116.66(19) 1_656 .
O5 Na2 Na1A 77.4(3) 1_655 4_565
O8 Na2 Na1A 105.0(3) . 4_565
O1 Na2 Na1A 117.8(2) 4_665 4_565
O1 Na2 Na1A 153.9(2) 1_655 4_565
O2 Na2 Na1A 78.7(2) 3_656 4_565
O2 Na2 Na1A 43.0(2) 2_656 4_565
Se2 Na2 Na1A 83.40(19) . 4_565
Na3 Na2 Na1A 116.66(18) 2_656 4_565
Na3 Na2 Na1A 139.4(2) 1_656 4_565
Na1A Na2 Na1A 36.6(4) . 4_565
O5 Na2 Na1 37.0(2) 1_655 2_746
O8 Na2 Na1 140.8(2) . 2_746
O1 Na2 Na1 57.0(2) 4_665 2_746
O1 Na2 Na1 85.0(2) 1_655 2_746
O2 Na2 Na1 127.1(2) 3_656 2_746
O2 Na2 Na1 92.0(2) 2_656 2_746
Se2 Na2 Na1 157.30(17) . 2_746
Na3 Na2 Na1 99.76(17) 2_656 2_746
Na3 Na2 Na1 120.00(18) 1_656 2_746
Na1A Na2 Na1 113.2(2) . 2_746
Na1A Na2 Na1 100.6(2) 4_565 2_746
O8 Na3 O8 180.0 3_656 1_454
O8 Na3 O6 85.54(17) 3_656 3
O8 Na3 O6 94.46(17) 1_454 3
O8 Na3 O6 94.46(17) 3_656 .
O8 Na3 O6 85.54(17) 1_454 .
O6 Na3 O6 180.0 3 .
O8 Na3 O1 82.0(2) 3_656 3_556
O8 Na3 O1 98.0(2) 1_454 3_556
O6 Na3 O1 85.3(2) 3 3_556
O6 Na3 O1 94.7(2) . 3_556
O8 Na3 O1 98.0(2) 3_656 1_554
O8 Na3 O1 82.0(2) 1_454 1_554
O6 Na3 O1 94.7(2) 3 1_554
O6 Na3 O1 85.3(2) . 1_554
O1 Na3 O1 180.0 3_556 1_554
O8 Na3 Se2 23.74(14) 3_656 3_656
O8 Na3 Se2 156.26(14) 1_454 3_656
O6 Na3 Se2 102.37(12) 3 3_656
O6 Na3 Se2 77.62(12) . 3_656
O1 Na3 Se2 99.90(13) 3_556 3_656
O1 Na3 Se2 80.10(13) 1_554 3_656
O8 Na3 Se2 156.26(14) 3_656 1_454
O8 Na3 Se2 23.74(14) 1_454 1_454
O6 Na3 Se2 77.63(12) 3 1_454
O6 Na3 Se2 102.38(12) . 1_454
O1 Na3 Se2 80.10(13) 3_556 1_454
O1 Na3 Se2 99.90(13) 1_554 1_454
Se2 Na3 Se2 180.0 3_656 1_454
O8 Na3 Na3 42.86(13) 3_656 2_545
O8 Na3 Na3 137.14(13) 1_454 2_545
O6 Na3 Na3 43.29(12) 3 2_545
O6 Na3 Na3 136.71(12) . 2_545
O1 Na3 Na3 87.02(13) 3_556 2_545
O1 Na3 Na3 92.98(13) 1_554 2_545
Se2 Na3 Na3 59.580(8) 3_656 2_545
Se2 Na3 Na3 120.420(8) 1_454 2_545
O8 Na3 Na3 137.14(13) 3_656 2
O8 Na3 Na3 42.86(13) 1_454 2
O6 Na3 Na3 136.71(12) 3 2
O6 Na3 Na3 43.29(12) . 2
O1 Na3 Na3 92.98(13) 3_556 2
O1 Na3 Na3 87.02(13) 1_554 2
Se2 Na3 Na3 120.420(8) 3_656 2
Se2 Na3 Na3 59.580(8) 1_454 2
Na3 Na3 Na3 180.0 2_545 2
O8 Na3 Na2 40.36(17) 3_656 3_656
O8 Na3 Na2 139.64(17) 1_454 3_656
O6 Na3 Na2 86.57(16) 3 3_656
O6 Na3 Na2 93.43(16) . 3_656
O1 Na3 Na2 41.75(14) 3_556 3_656
O1 Na3 Na2 138.25(14) 1_554 3_656
Se2 Na3 Na2 59.06(6) 3_656 3_656
Se2 Na3 Na2 120.94(6) 1_454 3_656
Na3 Na3 Na2 60.34(3) 2_545 3_656
Na3 Na3 Na2 119.66(3) 2 3_656
O8 Na3 Na2 139.64(17) 3_656 1_454
O8 Na3 Na2 40.36(17) 1_454 1_454
O6 Na3 Na2 93.43(16) 3 1_454
O6 Na3 Na2 86.57(16) . 1_454
O1 Na3 Na2 138.25(14) 3_556 1_454
O1 Na3 Na2 41.75(14) 1_554 1_454
Se2 Na3 Na2 120.94(6) 3_656 1_454
Se2 Na3 Na2 59.06(6) 1_454 1_454
Na3 Na3 Na2 119.66(3) 2_545 1_454
Na3 Na3 Na2 60.34(3) 2 1_454
Na2 Na3 Na2 180.0 3_656 1_454
O7 Np1 O6 179.8(3) . .
O7 Np1 O3 86.5(3) . 2_656
O6 Np1 O3 93.6(3) . 2_656
O7 Np1 O3 86.5(3) . 3_656
O6 Np1 O3 93.6(3) . 3_656
O3 Np1 O3 131.6(6) 2_656 3_656
O7 Np1 O4 87.4(3) . 4_565
O6 Np1 O4 92.8(3) . 4_565
O3 Np1 O4 56.2(4) 2_656 4_565
O3 Np1 O4 75.7(4) 3_656 4_565
O7 Np1 O4 87.4(3) . .
O6 Np1 O4 92.8(3) . .
O3 Np1 O4 75.7(4) 2_656 .
O3 Np1 O4 56.2(4) 3_656 .
O4 Np1 O4 19.5(4) 4_565 .
O7 Np1 O3A 80.6(3) . 2_656
O6 Np1 O3A 99.4(3) . 2_656
O3 Np1 O3A 15.2(3) 2_656 2_656
O3 Np1 O3A 144.0(5) 3_656 2_656
O4 Np1 O3A 70.3(4) 4_565 2_656
O4 Np1 O3A 89.5(4) . 2_656
O7 Np1 O3A 80.6(3) . 3_656
O6 Np1 O3A 99.4(3) . 3_656
O3 Np1 O3A 144.0(5) 2_656 3_656
O3 Np1 O3A 15.2(3) 3_656 3_656
O4 Np1 O3A 89.5(4) 4_565 3_656
O4 Np1 O3A 70.3(4) . 3_656
O3A Np1 O3A 153.0(6) 2_656 3_656
O7 Np1 O2 89.0(2) . 4_565
O6 Np1 O2 90.9(2) . 4_565
O3 Np1 O2 83.3(3) 2_656 4_565
O3 Np1 O2 144.3(3) 3_656 4_565
O4 Np1 O2 139.5(2) 4_565 4_565
O4 Np1 O2 158.9(2) . 4_565
O3A Np1 O2 69.3(3) 2_656 4_565
O3A Np1 O2 129.5(3) 3_656 4_565
O7 Np1 O2 89.0(2) . .
O6 Np1 O2 90.9(2) . .
O3 Np1 O2 144.3(3) 2_656 .
O3 Np1 O2 83.3(3) 3_656 .
O4 Np1 O2 158.9(2) 4_565 .
O4 Np1 O2 139.5(2) . .
O3A Np1 O2 129.5(3) 2_656 .
O3A Np1 O2 69.3(3) 3_656 .
O2 Np1 O2 61.2(2) 4_565 .
O7 Np1 Se1 88.4(2) . .
O6 Np1 Se1 91.4(2) . .
O3 Np1 Se1 113.8(3) 2_656 .
O3 Np1 Se1 113.8(3) 3_656 .
O4 Np1 Se1 169.4(2) 4_565 .
O4 Np1 Se1 169.4(2) . .
O3A Np1 Se1 99.4(3) 2_656 .
O3A Np1 Se1 99.4(3) 3_656 .
O2 Np1 Se1 30.58(12) 4_565 .
O2 Np1 Se1 30.58(12) . .
O7 Np1 Na1 38.33(19) . 4_575
O6 Np1 Na1 141.63(19) . 4_575
O3 Np1 Na1 59.7(4) 2_656 4_575
O3 Np1 Na1 124.6(4) 3_656 4_575
O4 Np1 Na1 93.3(3) 4_565 4_575
O4 Np1 Na1 104.9(3) . 4_575
O3A Np1 Na1 48.2(3) 2_656 4_575
O3A Np1 Na1 118.5(3) 3_656 4_575
O2 Np1 Na1 61.2(2) 4_565 4_575
O2 Np1 Na1 96.7(2) . 4_575
Se1 Np1 Na1 77.44(16) . 4_575
O5 Se1 O9 113.1(4) . 1_455
O5 Se1 O2 110.0(2) . 4_565
O9 Se1 O2 110.3(2) 1_455 4_565
O5 Se1 O2 110.0(2) . .
O9 Se1 O2 110.3(2) 1_455 .
O2 Se1 O2 102.8(3) 4_565 .
O5 Se1 Np1 122.4(3) . .
O9 Se1 Np1 124.6(3) 1_455 .
O2 Se1 Np1 51.39(17) 4_565 .
O2 Se1 Np1 51.39(17) . .
O5 Se1 Na1A 57.1(2) . 2_656
O9 Se1 Na1A 130.1(2) 1_455 2_656
O2 Se1 Na1A 52.8(3) 4_565 2_656
O2 Se1 Na1A 119.0(3) . 2_656
Np1 Se1 Na1A 83.9(2) . 2_656
O5 Se1 Na1A 57.1(2) . 3_656
O9 Se1 Na1A 130.1(2) 1_455 3_656
O2 Se1 Na1A 119.0(3) 4_565 3_656
O2 Se1 Na1A 52.8(3) . 3_656
Np1 Se1 Na1A 83.9(2) . 3_656
Na1A Se1 Na1A 88.3(4) 2_656 3_656
O5 Se1 Na1 43.9(3) . 2_646
O9 Se1 Na1 144.4(3) 1_455 2_646
O2 Se1 Na1 69.2(3) 4_565 2_646
O2 Se1 Na1 104.1(3) . 2_646
Np1 Se1 Na1 84.19(17) . 2_646
Na1A Se1 Na1 21.7(3) 2_656 2_646
Na1A Se1 Na1 66.7(3) 3_656 2_646
O5 Se1 Na1 43.9(3) . 3_666
O9 Se1 Na1 144.4(3) 1_455 3_666
O2 Se1 Na1 104.1(3) 4_565 3_666
O2 Se1 Na1 69.2(3) . 3_666
Np1 Se1 Na1 84.19(17) . 3_666
Na1A Se1 Na1 66.7(3) 2_656 3_666
Na1A Se1 Na1 21.7(3) 3_656 3_666
Na1 Se1 Na1 45.1(4) 2_646 3_666
O8 Se2 O3 115.3(4) . .
O8 Se2 O3 115.3(4) . 4_565
O3 Se2 O3 116.5(9) . 4_565
O8 Se2 O4 107.8(4) . 4_566
O3 Se2 O4 111.5(6) . 4_566
O3 Se2 O4 86.3(6) 4_565 4_566
O8 Se2 O4 107.8(4) . 1_556
O3 Se2 O4 86.3(6) . 1_556
O3 Se2 O4 111.5(6) 4_565 1_556
O4 Se2 O4 29.4(7) 4_566 1_556
O8 Se2 O3A 106.7(5) . 4_565
O3 Se2 O3A 106.2(6) . 4_565
O3 Se2 O3A 22.9(4) 4_565 4_565
O4 Se2 O3A 109.2(6) 4_566 4_565
O4 Se2 O3A 133.3(6) 1_556 4_565
O8 Se2 O3A 106.7(5) . .
O3 Se2 O3A 22.9(4) . .
O3 Se2 O3A 106.2(6) 4_565 .
O4 Se2 O3A 133.3(6) 4_566 .
O4 Se2 O3A 109.2(6) 1_556 .
O3A Se2 O3A 89.7(8) 4_565 .
O8 Se2 Na2 34.2(3) . .
O3 Se2 Na2 100.4(4) . .
O3 Se2 Na2 100.4(4) 4_565 .
O4 Se2 Na2 140.3(3) 4_566 .
O4 Se2 Na2 140.3(3) 1_556 .
O3A Se2 Na2 82.7(4) 4_565 .
O3A Se2 Na2 82.7(4) . .
O8 Se2 Na3 37.09(14) . 2_656
O3 Se2 Na3 150.7(4) . 2_656
O3 Se2 Na3 90.6(4) 4_565 2_656
O4 Se2 Na3 79.4(3) 4_566 2_656
O4 Se2 Na3 94.1(3) 1_556 2_656
O3A Se2 Na3 94.8(4) 4_565 2_656
O3A Se2 Na3 143.0(4) . 2_656
Na2 Se2 Na3 61.63(5) . 2_656
O8 Se2 Na3 37.09(14) . 1_656
O3 Se2 Na3 90.6(4) . 1_656
O3 Se2 Na3 150.7(4) 4_565 1_656
O4 Se2 Na3 94.1(3) 4_566 1_656
O4 Se2 Na3 79.4(3) 1_556 1_656
O3A Se2 Na3 143.0(4) 4_565 1_656
O3A Se2 Na3 94.8(4) . 1_656
Na2 Se2 Na3 61.63(5) . 1_656
Na3 Se2 Na3 60.840(16) 2_656 1_656
Na2 O1 Na3 95.3(2) 1_455 1_556
Na2 O1 H1 99(6) 1_455 .
Na3 O1 H1 123(6) 1_556 .
Na2 O1 H2 126(7) 1_455 .
Na3 O1 H2 102(6) 1_556 .
H1 O1 H2 112(9) . .
Se1 O2 Np1 98.0(2) . .
Se1 O2 Na2 124.9(3) . 3_656
Np1 O2 Na2 124.8(2) . 3_656
Se1 O2 Na1A 97.7(3) . 3_656
Np1 O2 Na1A 114.2(3) . 3_656
Na2 O2 Na1A 94.5(3) 3_656 3_656
O3A O3 Se2 80.2(18) . .
O3A O3 Np1 89.5(18) . 3_656
Se2 O3 Np1 134.8(7) . 3_656
O3 O3A Se2 76.9(18) . .
O3 O3A Np1 75.3(17) . 3_656
Se2 O3A Np1 128.2(6) . 3_656
O3 O3A Na1 133(2) . 3_666
Se2 O3A Na1 138.7(7) . 3_666
Np1 O3A Na1 90.8(4) 3_656 3_666
O4 O4 Se2 75.3(3) 4_565 1_554
O4 O4 Np1 80.3(2) 4_565 .
Se2 O4 Np1 141.2(5) 1_554 .
Se1 O5 Na2 131.6(4) . 1_455
Se1 O5 Na1 110.3(4) . 2_646
Na2 O5 Na1 110.7(4) 1_455 2_646
Se1 O5 Na1 110.3(4) . 3_666
Na2 O5 Na1 110.7(4) 1_455 3_666
Na1 O5 Na1 62.5(5) 2_646 3_666
Se1 O5 Na1A 93.8(3) . 2_656
Na2 O5 Na1A 111.9(3) 1_455 2_656
Na1 O5 Na1A 27.4(3) 2_646 2_656
Na1 O5 Na1A 88.3(4) 3_666 2_656
Se1 O5 Na1A 93.8(3) . 3_656
Na2 O5 Na1A 111.9(3) 1_455 3_656
Na1 O5 Na1A 88.3(4) 2_646 3_656
Na1 O5 Na1A 27.4(3) 3_666 3_656
Na1A O5 Na1A 111.7(5) 2_656 3_656
Np1 O6 Na3 131.69(15) . .
Np1 O6 Na3 131.69(15) . 2
Na3 O6 Na3 93.4(2) . 2
Np1 O7 Na1A 144.4(3) . .
Np1 O7 Na1A 144.3(3) . 4_565
Na1A O7 Na1A 60.6(6) . 4_565
Np1 O7 Na1 116.0(3) . 4_575
Na1A O7 Na1 89.5(4) . 4_575
Na1A O7 Na1 29.7(4) 4_565 4_575
Np1 O7 Na1 116.0(3) . 1_545
Na1A O7 Na1 29.7(4) . 1_545
Na1A O7 Na1 89.5(4) 4_565 1_545
Na1 O7 Na1 117.0(5) 4_575 1_545
Se2 O8 Na2 123.0(4) . .
Se2 O8 Na3 119.2(2) . 2_656
Na2 O8 Na3 97.6(2) . 2_656
Se2 O8 Na3 119.2(2) . 1_656
Na2 O8 Na3 97.6(2) . 1_656
Na3 O8 Na3 94.3(2) 2_656 1_656
Se1 O9 Na1A 132.8(4) 1_655 .
Se1 O9 Na1A 132.8(4) 1_655 4_565
Na1A O9 Na1A 62.2(6) . 4_565

loop_
_geom_bond_atom_site_label_1
_geom_bond_atom_site_label_2
_geom_bond_distance
_geom_bond_site_symmetry_2
Na1 Na1A 1.297(16) 1_565
Na1 Na1A 2.135(16) 3_666
Na1 Na1 2.25(2) 3_676
Na1 O5 2.588(13) 3_666
Na1 O7 2.595(12) 1_565
Na1 Na1 2.68(2) 4_575
Na1 O3A 2.805(16) 3_666
Na1 Na1A 3.342(16) 2_656
Na1 Se1 3.503(11) 3_666
Na1 Na1A 3.547(17) 4_575
Na1 Np1 3.762(11) 1_565
Na1 Na1A 3.763(17) 4_565
Na1A Na1 1.297(16) 1_545
Na1A Na1 2.135(16) 3_666
Na1A O9 2.385(13) .
Na1A O7 2.442(13) .
Na1A Na1A 2.46(2) 4_565
Na1A O2 2.682(12) 3_656
Na1A Na1A 2.72(2) 3_656
Na1A O5 2.808(13) 3_656
Na1A Se1 3.336(12) 3_656
Na1A Na1 3.342(16) 2_646
Na1A Na1 3.547(17) 4_575
Na1A Na1 3.763(17) 4_565
Na2 O5 2.293(8) 1_655
Na2 O8 2.347(8) .
Na2 O1 2.403(6) 4_665
Na2 O1 2.403(6) 1_655
Na2 O2 2.654(6) 3_656
Na2 O2 2.654(6) 2_656
Na2 Se2 3.502(4) .
Na2 Na3 3.592(3) 2_656
Na2 Na3 3.592(3) 1_656
Na2 Na1A 3.920(12) 4_565
Na2 Na1 4.020(11) 2_746
Na3 O8 2.425(5) 3_656
Na3 O8 2.425(5) 1_454
Na3 O6 2.442(5) 3
Na3 O6 2.442(5) .
Na3 O1 2.456(5) 3_556
Na3 O1 2.456(5) 1_554
Na3 Se2 3.5106(8) 3_656
Na3 Se2 3.5106(8) 1_454
Na3 Na3 3.5551(3) 2_545
Na3 Na3 3.5551(3) 2
Na3 Na2 3.592(3) 3_656
Na3 Na2 3.592(3) 1_454
Np1 O7 1.815(7) .
Np1 O6 1.838(7) .
Np1 O3 2.385(12) 2_656
Np1 O3 2.385(12) 3_656
Np1 O4 2.435(9) 4_565
Np1 O4 2.435(9) .
Np1 O3A 2.466(12) 2_656
Np1 O3A 2.466(12) 3_656
Np1 O2 2.547(5) 4_565
Np1 O2 2.547(5) .
Np1 Se1 3.2273(10) .
Np1 Na1 3.762(11) 4_575
Se1 O5 1.627(8) .
Se1 O9 1.630(7) 1_455
Se1 O2 1.658(5) 4_565
Se1 O2 1.658(5) .
Se1 Na1A 3.336(12) 2_656
Se1 Na1A 3.336(12) 3_656
Se1 Na1 3.503(11) 2_646
Se1 Na1 3.503(11) 3_666
Se2 O8 1.618(7) .
Se2 O3 1.622(13) .
Se2 O3 1.622(12) 4_565
Se2 O4 1.627(9) 4_566
Se2 O4 1.627(9) 1_556
Se2 O3A 1.641(12) 4_565
Se2 O3A 1.641(12) .
Se2 Na3 3.5106(8) 2_656
Se2 Na3 3.5106(8) 1_656
O1 Na2 2.403(6) 1_455
O1 Na3 2.456(5) 1_556
O1 H1 0.83(2) .
O1 H2 0.82(2) .
O2 Na2 2.654(6) 3_656
O2 Na1A 2.682(13) 3_656
O3 O3A 0.648(11) .
O3 Np1 2.385(12) 3_656
O3A Np1 2.466(12) 3_656
O3A Na1 2.805(16) 3_666
O4 O4 0.824(19) 4_565
O4 Se2 1.627(9) 1_554
O5 Na2 2.293(8) 1_455
O5 Na1 2.588(13) 2_646
O5 Na1 2.588(13) 3_666
O5 Na1A 2.808(13) 2_656
O5 Na1A 2.808(13) 3_656
O6 Na3 2.442(5) 2
O7 Na1A 2.442(13) 4_565
O7 Na1 2.595(12) 4_575
O7 Na1 2.595(12) 1_545
O8 Na3 2.425(5) 2_656
O8 Na3 2.425(5) 1_656
O9 Se1 1.630(7) 1_655
O9 Na1A 2.385(13) 4_565
